data_4336994
loop_
_publ_author_name
'Subhashree P. Dash'
'Sagarika Pasayat'
'Saswati Bhakat'
'Satabdi Roy'
'Rupam Dinda'
'Edward R. T. Tiekink'
'Subhadip Mukhopadhyay'
'Sujit K. Bhutia'
'Manasi R. Hardikar'
'Bimba N. Joshi'
'Yogesh P. Patil'
'M. Nethaji'

_publ_contact_author_address
;
Department of Chemistry,
University of Malaya,
Kuala Lumpur 50603, Malaysia
;
_publ_contact_author_email
;
Edward.Tiekink@gmail.com
;
_publ_contact_author_fax ' +60 3 7967 4193 '
_publ_contact_author_name ' Edward RT Tiekink '
_publ_contact_author_phone ' +60 3 7967 6775 '
_publ_section_title
;
 Highly Stable Hexacoordinated Nonoxidovanadium(IV) Complexes of
 Sterically Constrained Ligands: Syntheses, Structure, and Study of
 Antiproliferative and Insulin Mimetic Activity
;
_journal_name_full 'Inorganic Chemistry'
_journal_page_first 14096
_journal_page_last 14107
_journal_paper_doi 10.1021/ic401866x
_journal_volume 52
_journal_year 2013
_chemical_formula_moiety 'C38 H28 N4 O4 V'
_chemical_formula_sum 'C38 H28 N4 O4 V'
_chemical_formula_weight 655.58
_chemical_name_systematic ?
_space_group_IT_number 14
_symmetry_cell_setting monoclinic
_symmetry_space_group_name_Hall '-P 2ybc'
_symmetry_space_group_name_H-M 'P 1 21/c 1'
_atom_sites_solution_hydrogens geom
_atom_sites_solution_primary direct
_atom_sites_solution_secondary difmap
_audit_creation_method SHELXL-97
_cell_angle_alpha 90.00
_cell_angle_beta 106.571(10)
_cell_angle_gamma 90.00
_cell_formula_units_Z 4
_cell_length_a 13.807(7)
_cell_length_b 23.851(12)
_cell_length_c 10.249(5)
_cell_measurement_reflns_used 1010
_cell_measurement_temperature 293(2)
_cell_measurement_theta_max 17.07
_cell_measurement_theta_min 2.24
_cell_volume 3235(3)
_computing_cell_refinement 'SMART (Bruker, 1996)'
_computing_data_collection 'SMART (Bruker, 1996)'
_computing_data_reduction 'SAINT (Bruker, 1996)'
_computing_molecular_graphics
;
ORTEP-3 for Windows (Farrugia, 1997) and DIAMOND (Brandenburg, 2006)
;
_computing_publication_material 'publCIF (Westrip, 2010)'
_computing_structure_refinement 'SHELXL97 (Sheldrick, 2008)'
_computing_structure_solution 'SHELXS97 (Sheldrick, 2008)'
_diffrn_ambient_temperature 293(2)
_diffrn_detector_area_resol_mean 0.3
_diffrn_measured_fraction_theta_full 0.985
_diffrn_measured_fraction_theta_max 0.985
_diffrn_measurement_device_type 'CCD area detector'
_diffrn_measurement_method '\f and \w scans'
_diffrn_radiation_monochromator graphite
_diffrn_radiation_source 'fine-focus sealed tube'
_diffrn_radiation_type MoK\a
_diffrn_radiation_wavelength 0.71073
_diffrn_reflns_av_R_equivalents 0.1335
_diffrn_reflns_av_sigmaI/netI 0.1717
_diffrn_reflns_limit_h_max 17
_diffrn_reflns_limit_h_min -17
_diffrn_reflns_limit_k_max 30
_diffrn_reflns_limit_k_min -30
_diffrn_reflns_limit_l_max 13
_diffrn_reflns_limit_l_min -13
_diffrn_reflns_number 26859
_diffrn_reflns_theta_full 27.50
_diffrn_reflns_theta_max 27.50
_diffrn_reflns_theta_min 1.54
_exptl_absorpt_coefficient_mu 0.354
_exptl_absorpt_correction_T_max 0.9825
_exptl_absorpt_correction_T_min 0.9136
_exptl_absorpt_correction_type multi-scan
_exptl_absorpt_process_details 'SADABS (Sheldrick, 1996)'
_exptl_crystal_colour 'dark green'
_exptl_crystal_density_diffrn 1.346
_exptl_crystal_description hexagonal
_exptl_crystal_F_000 1356
_exptl_crystal_size_max 0.26
_exptl_crystal_size_mid 0.16
_exptl_crystal_size_min 0.05
_refine_diff_density_max 0.295
_refine_diff_density_min -0.384
_refine_diff_density_rms 0.083
_refine_ls_extinction_method none
_refine_ls_goodness_of_fit_ref 0.970
_refine_ls_hydrogen_treatment constr
_refine_ls_matrix_type full
_refine_ls_number_parameters 426
_refine_ls_number_reflns 7320
_refine_ls_number_restraints 0
_refine_ls_restrained_S_all 0.970
_refine_ls_R_factor_all 0.2240
_refine_ls_R_factor_gt 0.0743
_refine_ls_shift/su_max 0.000
_refine_ls_shift/su_mean 0.000
_refine_ls_structure_factor_coef Fsqd
_refine_ls_weighting_details 'calc w=1/[\s^2^(Fo^2^)+(0.0641P)^2^+0.0000P] where P=(Fo^2^+2Fc^2^)/3'
_refine_ls_weighting_scheme calc
_refine_ls_wR_factor_gt 0.1332
_refine_ls_wR_factor_ref 0.1964
_reflns_number_gt 2745
_reflns_number_total 7320
_reflns_threshold_expression I>2\s(I)
_cod_data_source_file ic401866x_si_004.cif
_cod_data_source_block 3
_cod_original_sg_symbol_Hall '-P 2ybc '
_cod_original_sg_symbol_H-M 'P 21/c'
_cod_database_code 4336994

loop_
_symmetry_equiv_pos_as_xyz
'x, y, z'
'-x, y+1/2, -z+1/2'
'-x, -y, -z'
'x, -y-1/2, z-1/2'

loop_
_atom_site_label
_atom_site_type_symbol
_atom_site_fract_x
_atom_site_fract_y
_atom_site_fract_z
_atom_site_U_iso_or_equiv
_atom_site_adp_type
_atom_site_occupancy
_atom_site_symmetry_multiplicity
_atom_site_calc_flag
_atom_site_refinement_flags
V V 0.05449(6) 0.37744(3) 0.05012(8) 0.0480(3) Uani 1 1 d .
O1 O 0.1970(2) 0.38554(12) 0.0888(3) 0.0530(9) Uani 1 1 d .
O2 O -0.0416(2) 0.43616(12) 0.0360(3) 0.0487(8) Uani 1 1 d .
O3 O -0.0490(2) 0.33670(13) -0.0751(3) 0.0554(9) Uani 1 1 d .
O4 O 0.0729(2) 0.38516(12) 0.2401(3) 0.0549(9) Uani 1 1 d .
N1 N 0.1778(3) 0.42337(16) -0.1222(4) 0.0512(10) Uani 1 1 d .
N2 N 0.0781(3) 0.41817(14) -0.1169(4) 0.0446(10) Uani 1 1 d .
N3 N 0.0236(3) 0.25451(16) 0.0141(5) 0.0598(12) Uani 1 1 d .
N4 N 0.0814(3) 0.29411(16) 0.1029(4) 0.0540(11) Uani 1 1 d .
C1 C 0.3901(4) 0.4271(3) -0.0705(6) 0.0854(19) Uani 1 1 d .
H1 H 0.3504 0.4443 -0.1491 0.103 Uiso 1 1 calc R
C2 C 0.4941(6) 0.4261(4) -0.0441(8) 0.124(3) Uani 1 1 d .
H2 H 0.5241 0.4422 -0.1056 0.149 Uiso 1 1 calc R
C3 C 0.5531(5) 0.4015(3) 0.0722(10) 0.114(3) Uani 1 1 d .
H3 H 0.6230 0.4014 0.0899 0.137 Uiso 1 1 calc R
C4 C 0.5102(5) 0.3774(3) 0.1613(8) 0.107(2) Uani 1 1 d .
H4 H 0.5507 0.3601 0.2392 0.129 Uiso 1 1 calc R
C5 C 0.4059(4) 0.3781(2) 0.1375(7) 0.0828(18) Uani 1 1 d .
H5 H 0.3768 0.3622 0.2001 0.099 Uiso 1 1 calc R
C6 C 0.3455(4) 0.4027(2) 0.0194(6) 0.0557(13) Uani 1 1 d .
C7 C 0.2352(4) 0.40346(19) -0.0069(5) 0.0479(12) Uani 1 1 d .
C8 C 0.0096(4) 0.44382(19) -0.2143(5) 0.0516(13) Uani 1 1 d .
C9 C 0.0425(4) 0.4777(2) -0.3184(5) 0.0753(17) Uani 1 1 d .
H9A H 0.0998 0.5003 -0.2733 0.113 Uiso 1 1 calc R
H9B H -0.0120 0.5015 -0.3669 0.113 Uiso 1 1 calc R
H9C H 0.0606 0.4529 -0.3814 0.113 Uiso 1 1 calc R
C10 C -0.0941(4) 0.44580(18) -0.2077(5) 0.0488(12) Uani 1 1 d .
C11 C -0.1112(4) 0.44743(18) -0.0802(5) 0.0472(12) Uani 1 1 d .
C12 C -0.2085(4) 0.46440(19) -0.0695(5) 0.0574(14) Uani 1 1 d .
H12 H -0.2193 0.4680 0.0156 0.069 Uiso 1 1 calc R
C13 C -0.2843(4) 0.4752(2) -0.1833(6) 0.0641(15) Uani 1 1 d .
H13 H -0.3457 0.4880 -0.1744 0.077 Uiso 1 1 calc R
C14 C -0.2739(4) 0.4678(2) -0.3143(6) 0.0621(14) Uani 1 1 d .
C15 C -0.3565(4) 0.4743(3) -0.4299(7) 0.091(2) Uani 1 1 d .
H15 H -0.4182 0.4861 -0.4199 0.109 Uiso 1 1 calc R
C16 C -0.3482(5) 0.4636(3) -0.5569(8) 0.109(2) Uani 1 1 d .
H16 H -0.4037 0.4689 -0.6326 0.130 Uiso 1 1 calc R
C17 C -0.2574(5) 0.4449(3) -0.5741(6) 0.098(2) Uani 1 1 d .
H17 H -0.2524 0.4365 -0.6606 0.117 Uiso 1 1 calc R
C18 C -0.1739(4) 0.4387(2) -0.4609(6) 0.0774(17) Uani 1 1 d .
H18 H -0.1135 0.4256 -0.4725 0.093 Uiso 1 1 calc R
C19 C -0.1789(4) 0.4521(2) -0.3288(5) 0.0546(13) Uani 1 1 d .
C20 C -0.1092(4) 0.1949(2) -0.2117(6) 0.0781(17) Uani 1 1 d .
H20 H -0.0661 0.1737 -0.1431 0.094 Uiso 1 1 calc R
C21 C -0.1699(5) 0.1687(3) -0.3258(8) 0.098(2) Uani 1 1 d .
H21 H -0.1673 0.1299 -0.3348 0.117 Uiso 1 1 calc R
C22 C -0.2343(5) 0.2000(4) -0.4262(8) 0.100(2) Uani 1 1 d .
H22 H -0.2753 0.1822 -0.5029 0.120 Uiso 1 1 calc R
C23 C -0.2389(5) 0.2568(3) -0.4150(7) 0.098(2) Uani 1 1 d .
H23 H -0.2827 0.2777 -0.4835 0.118 Uiso 1 1 calc R
C24 C -0.1773(5) 0.2831(3) -0.3001(7) 0.0809(18) Uani 1 1 d .
H24 H -0.1803 0.3218 -0.2918 0.097 Uiso 1 1 calc R
C25 C -0.1124(4) 0.2528(2) -0.1989(6) 0.0623(15) Uani 1 1 d .
C26 C -0.0427(4) 0.2818(2) -0.0809(6) 0.0548(13) Uani 1 1 d .
C27 C 0.1444(4) 0.2742(2) 0.2161(6) 0.0571(14) Uani 1 1 d .
C28 C 0.1473(4) 0.2119(2) 0.2423(5) 0.0793(18) Uani 1 1 d .
H28A H 0.0796 0.1981 0.2267 0.119 Uiso 1 1 calc R
H28B H 0.1852 0.2047 0.3350 0.119 Uiso 1 1 calc R
H28C H 0.1788 0.1933 0.1821 0.119 Uiso 1 1 calc R
C29 C 0.1993(4) 0.3136(2) 0.3173(5) 0.0571(14) Uani 1 1 d .
C30 C 0.1541(4) 0.3651(2) 0.3306(5) 0.0574(14) Uani 1 1 d .
C31 C 0.1942(4) 0.3991(2) 0.4491(6) 0.0732(16) Uani 1 1 d .
H31 H 0.1605 0.4316 0.4615 0.088 Uiso 1 1 calc R
C32 C 0.2816(5) 0.3838(3) 0.5435(6) 0.0874(19) Uani 1 1 d .
H32 H 0.3054 0.4053 0.6219 0.105 Uiso 1 1 calc R
C33 C 0.3370(5) 0.3362(3) 0.5252(6) 0.0756(17) Uani 1 1 d .
C34 C 0.4342(5) 0.3249(3) 0.6131(7) 0.104(2) Uani 1 1 d .
H34 H 0.4594 0.3475 0.6892 0.125 Uiso 1 1 calc R
C35 C 0.4917(6) 0.2821(4) 0.5900(8) 0.121(3) Uani 1 1 d .
H35 H 0.5548 0.2746 0.6502 0.145 Uiso 1 1 calc R
C36 C 0.4537(5) 0.2495(3) 0.4732(8) 0.108(2) Uani 1 1 d .
H36 H 0.4938 0.2211 0.4541 0.130 Uiso 1 1 calc R
C37 C 0.3598(5) 0.2579(2) 0.3867(6) 0.0843(19) Uani 1 1 d .
H37 H 0.3368 0.2352 0.3103 0.101 Uiso 1 1 calc R
C38 C 0.2969(4) 0.3009(2) 0.4119(6) 0.0668(15) Uani 1 1 d .

loop_
_atom_site_aniso_label
_atom_site_aniso_U_11
_atom_site_aniso_U_22
_atom_site_aniso_U_33
_atom_site_aniso_U_23
_atom_site_aniso_U_13
_atom_site_aniso_U_12
V 0.0531(5) 0.0397(5) 0.0543(5) 0.0014(4) 0.0206(4) 0.0007(4)
O1 0.049(2) 0.051(2) 0.060(2) 0.0071(17) 0.0168(17) -0.0003(16)
O2 0.059(2) 0.0421(19) 0.048(2) 0.0012(16) 0.0197(17) 0.0042(16)
O3 0.058(2) 0.038(2) 0.073(2) -0.0058(17) 0.0235(18) -0.0043(16)
O4 0.066(2) 0.050(2) 0.053(2) 0.0035(16) 0.0223(18) 0.0105(17)
N1 0.047(3) 0.056(3) 0.055(3) -0.001(2) 0.021(2) -0.002(2)
N2 0.048(2) 0.043(2) 0.045(2) -0.0021(19) 0.018(2) -0.0032(19)
N3 0.068(3) 0.039(2) 0.076(3) -0.006(2) 0.027(3) -0.006(2)
N4 0.064(3) 0.039(2) 0.063(3) 0.003(2) 0.026(2) 0.001(2)
C1 0.061(4) 0.117(5) 0.085(5) -0.010(4) 0.032(4) -0.014(4)
C2 0.073(5) 0.187(8) 0.125(7) -0.038(6) 0.050(5) -0.034(6)
C3 0.051(5) 0.129(7) 0.160(9) -0.049(6) 0.027(5) -0.014(5)
C4 0.062(5) 0.090(5) 0.147(7) -0.011(5) -0.006(5) 0.003(4)
C5 0.051(4) 0.078(4) 0.110(5) 0.000(4) 0.007(4) -0.001(3)
C6 0.050(3) 0.050(3) 0.067(4) -0.014(3) 0.016(3) -0.006(3)
C7 0.049(3) 0.040(3) 0.059(4) -0.010(3) 0.024(3) -0.003(2)
C8 0.062(4) 0.046(3) 0.049(3) 0.000(3) 0.019(3) -0.002(3)
C9 0.072(4) 0.097(5) 0.062(4) 0.023(3) 0.027(3) 0.002(3)
C10 0.055(3) 0.041(3) 0.051(3) -0.002(2) 0.017(3) 0.003(2)
C11 0.057(3) 0.030(3) 0.057(3) -0.004(2) 0.021(3) 0.000(2)
C12 0.067(4) 0.048(3) 0.066(4) -0.006(3) 0.033(3) 0.004(3)
C13 0.054(3) 0.061(4) 0.079(4) 0.000(3) 0.023(3) 0.006(3)
C14 0.059(4) 0.069(4) 0.059(4) -0.004(3) 0.016(3) 0.002(3)
C15 0.062(4) 0.111(5) 0.086(5) -0.009(4) -0.003(4) 0.004(4)
C16 0.072(5) 0.147(7) 0.086(6) -0.006(5) -0.012(4) 0.015(4)
C17 0.091(5) 0.133(6) 0.061(4) -0.015(4) 0.009(4) 0.000(5)
C18 0.067(4) 0.098(5) 0.064(4) -0.009(3) 0.014(3) 0.005(3)
C19 0.061(4) 0.057(3) 0.046(3) -0.001(3) 0.015(3) 0.001(3)
C20 0.083(4) 0.053(4) 0.110(5) -0.024(4) 0.047(4) -0.013(3)
C21 0.103(6) 0.069(5) 0.140(7) -0.051(5) 0.066(5) -0.037(4)
C22 0.092(6) 0.109(7) 0.110(6) -0.041(5) 0.045(5) -0.041(5)
C23 0.085(5) 0.099(6) 0.106(6) -0.012(5) 0.020(4) -0.028(4)
C24 0.079(5) 0.069(4) 0.092(5) -0.016(4) 0.020(4) -0.014(4)
C25 0.064(4) 0.052(4) 0.084(4) -0.018(3) 0.043(3) -0.015(3)
C26 0.058(4) 0.049(4) 0.069(4) -0.007(3) 0.037(3) -0.004(3)
C27 0.068(4) 0.044(3) 0.069(4) 0.011(3) 0.035(3) 0.005(3)
C28 0.107(5) 0.040(3) 0.098(4) 0.020(3) 0.042(4) 0.013(3)
C29 0.074(4) 0.044(3) 0.059(4) 0.018(3) 0.028(3) 0.011(3)
C30 0.071(4) 0.055(4) 0.052(3) 0.011(3) 0.025(3) 0.004(3)
C31 0.095(5) 0.066(4) 0.061(4) 0.002(3) 0.026(4) 0.014(3)
C32 0.110(5) 0.079(5) 0.062(4) 0.000(3) 0.008(4) 0.011(4)
C33 0.082(5) 0.076(5) 0.066(4) 0.016(4) 0.017(4) 0.012(4)
C34 0.092(6) 0.120(6) 0.085(5) 0.020(4) 0.002(4) 0.019(5)
C35 0.090(6) 0.161(8) 0.095(6) 0.028(6) -0.001(5) 0.045(6)
C36 0.096(6) 0.126(6) 0.100(6) 0.032(5) 0.023(5) 0.049(5)
C37 0.090(5) 0.076(4) 0.086(5) 0.013(4) 0.023(4) 0.029(4)
C38 0.077(4) 0.061(4) 0.067(4) 0.018(3) 0.028(3) 0.012(3)

loop_
_atom_type_symbol
_atom_type_description
_atom_type_scat_dispersion_real
_atom_type_scat_dispersion_imag
_atom_type_scat_source
C C 0.0033 0.0016 'International Tables Vol C Tables 4.2.6.8 and 6.1.1.4'
H H 0.0000 0.0000 'International Tables Vol C Tables 4.2.6.8 and 6.1.1.4'
N N 0.0061 0.0033 'International Tables Vol C Tables 4.2.6.8 and 6.1.1.4'
O O 0.0106 0.0060 'International Tables Vol C Tables 4.2.6.8 and 6.1.1.4'
V V 0.3005 0.5294 'International Tables Vol C Tables 4.2.6.8 and 6.1.1.4'

loop_
_geom_angle_atom_site_label_1
_geom_angle_atom_site_label_2
_geom_angle_atom_site_label_3
_geom_angle
O3 V O4 126.80(14)
O3 V O1 136.77(14)
O4 V O1 87.06(14)
O3 V O2 87.22(14)
O4 V O2 83.87(13)
O1 V O2 126.66(13)
O3 V N4 74.24(15)
O4 V N4 82.14(15)
O1 V N4 86.86(15)
O2 V N4 142.77(14)
O3 V N2 86.92(14)
O4 V N2 142.62(14)
O1 V N2 74.22(15)
O2 V N2 82.11(14)
N4 V N2 127.47(15)
C7 O1 V 119.3(3)
C11 O2 V 121.8(3)
C26 O3 V 119.7(3)
C30 O4 V 121.5(3)
C7 N1 N2 106.4(4)
C8 N2 N1 115.6(4)
C8 N2 V 126.7(3)
N1 N2 V 117.5(3)
C26 N3 N4 107.4(4)
C27 N4 N3 116.1(4)
C27 N4 V 126.8(3)
N3 N4 V 117.0(3)
C6 C1 C2 119.9(6)
C6 C1 H1 120.0
C2 C1 H1 120.0
C3 C2 C1 120.3(8)
C3 C2 H2 119.8
C1 C2 H2 119.8
C4 C3 C2 120.3(7)
C4 C3 H3 119.9
C2 C3 H3 119.9
C3 C4 C5 120.5(7)
C3 C4 H4 119.7
C5 C4 H4 119.7
C6 C5 C4 119.5(6)
C6 C5 H5 120.2
C4 C5 H5 120.2
C1 C6 C5 119.4(5)
C1 C6 C7 120.7(5)
C5 C6 C7 119.9(5)
O1 C7 N1 121.6(4)
O1 C7 C6 118.4(5)
N1 C7 C6 119.9(5)
N2 C8 C10 119.0(4)
N2 C8 C9 119.4(4)
C10 C8 C9 121.0(4)
C8 C9 H9A 109.5
C8 C9 H9B 109.5
H9A C9 H9B 109.5
C8 C9 H9C 109.5
H9A C9 H9C 109.5
H9B C9 H9C 109.5
C11 C10 C19 119.2(4)
C11 C10 C8 118.5(4)
C19 C10 C8 122.0(5)
O2 C11 C10 124.3(4)
O2 C11 C12 116.3(5)
C10 C11 C12 119.4(5)
C13 C12 C11 119.9(5)
C13 C12 H12 120.1
C11 C12 H12 120.1
C12 C13 C14 122.6(5)
C12 C13 H13 118.7
C14 C13 H13 118.7
C15 C14 C13 121.1(6)
C15 C14 C19 119.8(5)
C13 C14 C19 119.0(5)
C16 C15 C14 121.2(6)
C16 C15 H15 119.4
C14 C15 H15 119.4
C15 C16 C17 120.4(6)
C15 C16 H16 119.8
C17 C16 H16 119.8
C16 C17 C18 119.5(6)
C16 C17 H17 120.3
C18 C17 H17 120.3
C17 C18 C19 121.3(5)
C17 C18 H18 119.3
C19 C18 H18 119.3
C18 C19 C14 117.5(5)
C18 C19 C10 123.2(5)
C14 C19 C10 119.0(5)
C21 C20 C25 120.2(6)
C21 C20 H20 119.9
C25 C20 H20 119.9
C22 C21 C20 119.7(7)
C22 C21 H21 120.1
C20 C21 H21 120.1
C23 C22 C21 120.9(7)
C23 C22 H22 119.5
C21 C22 H22 119.5
C22 C23 C24 119.2(7)
C22 C23 H23 120.4
C24 C23 H23 120.4
C25 C24 C23 121.0(6)
C25 C24 H24 119.5
C23 C24 H24 119.5
C24 C25 C20 119.0(6)
C24 C25 C26 120.3(5)
C20 C25 C26 120.6(6)
N3 C26 O3 120.3(5)
N3 C26 C25 122.0(5)
O3 C26 C25 117.7(5)
N4 C27 C29 118.3(4)
N4 C27 C28 119.2(5)
C29 C27 C28 122.1(5)
C27 C28 H28A 109.5
C27 C28 H28B 109.5
H28A C28 H28B 109.5
C27 C28 H28C 109.5
H28A C28 H28C 109.5
H28B C28 H28C 109.5
C30 C29 C27 118.9(5)
C30 C29 C38 118.2(5)
C27 C29 C38 122.8(5)
O4 C30 C29 124.0(5)
O4 C30 C31 115.8(5)
C29 C30 C31 120.2(5)
C32 C31 C30 120.0(5)
C32 C31 H31 120.0
C30 C31 H31 120.0
C31 C32 C33 121.6(6)
C31 C32 H32 119.2
C33 C32 H32 119.2
C32 C33 C34 121.4(7)
C32 C33 C38 119.3(6)
C34 C33 C38 119.2(6)
C35 C34 C33 122.0(7)
C35 C34 H34 119.0
C33 C34 H34 119.0
C34 C35 C36 118.2(7)
C34 C35 H35 120.9
C36 C35 H35 120.9
C37 C36 C35 122.1(7)
C37 C36 H36 119.0
C35 C36 H36 119.0
C36 C37 C38 120.6(6)
C36 C37 H37 119.7
C38 C37 H37 119.7
C37 C38 C33 117.7(6)
C37 C38 C29 122.1(6)
C33 C38 C29 119.7(5)

loop_
_geom_bond_atom_site_label_1
_geom_bond_atom_site_label_2
_geom_bond_distance
V O3 1.894(3)
V O4 1.900(3)
V O1 1.903(3)
V O2 1.906(3)
V N4 2.065(4)
V N2 2.073(4)
O1 C7 1.310(5)
O2 C11 1.327(5)
O3 C26 1.316(5)
O4 C30 1.324(5)
N1 C7 1.310(5)
N1 N2 1.399(5)
N2 C8 1.314(5)
N3 C26 1.304(6)
N3 N4 1.394(5)
N4 C27 1.324(6)
C1 C6 1.375(7)
C1 C2 1.383(8)
C1 H1 0.9300
C2 C3 1.369(9)
C2 H2 0.9300
C3 C4 1.351(9)
C3 H3 0.9300
C4 C5 1.389(8)
C4 H4 0.9300
C5 C6 1.389(7)
C5 H5 0.9300
C6 C7 1.470(6)
C8 C10 1.453(6)
C8 C9 1.509(6)
C9 H9A 0.9600
C9 H9B 0.9600
C9 H9C 0.9600
C10 C11 1.394(6)
C10 C19 1.451(6)
C11 C12 1.437(6)
C12 C13 1.351(6)
C12 H12 0.9300
C13 C14 1.401(7)
C13 H13 0.9300
C14 C15 1.399(7)
C14 C19 1.412(6)
C15 C16 1.363(8)
C15 H15 0.9300
C16 C17 1.389(8)
C16 H16 0.9300
C17 C18 1.390(7)
C17 H17 0.9300
C18 C19 1.412(7)
C18 H18 0.9300
C20 C21 1.379(8)
C20 C25 1.389(7)
C20 H20 0.9300
C21 C22 1.373(8)
C21 H21 0.9300
C22 C23 1.363(8)
C22 H22 0.9300
C23 C24 1.390(7)
C23 H23 0.9300
C24 C25 1.367(7)
C24 H24 0.9300
C25 C26 1.484(7)
C27 C29 1.444(7)
C27 C28 1.507(6)
C28 H28A 0.9600
C28 H28B 0.9600
C28 H28C 0.9600
C29 C30 1.403(6)
C29 C38 1.450(7)
C30 C31 1.433(7)
C31 C32 1.364(7)
C31 H31 0.9300
C32 C33 1.411(7)
C32 H32 0.9300
C33 C34 1.413(7)
C33 C38 1.414(7)
C34 C35 1.355(9)
C34 H34 0.9300
C35 C36 1.399(9)
C35 H35 0.9300
C36 C37 1.360(7)
C36 H36 0.9300
C37 C38 1.414(7)
C37 H37 0.9300

loop_
_geom_torsion_atom_site_label_1
_geom_torsion_atom_site_label_2
_geom_torsion_atom_site_label_3
_geom_torsion_atom_site_label_4
_geom_torsion
O3 V O1 C7 58.7(4)
O4 V O1 C7 -156.1(3)
O2 V O1 C7 -76.0(3)
N4 V O1 C7 121.6(3)
N2 V O1 C7 -8.8(3)
O3 V O2 C11 -35.4(3)
O4 V O2 C11 -162.9(3)
O1 V O2 C11 115.4(3)
N4 V O2 C11 -94.5(4)
N2 V O2 C11 51.9(3)
O4 V O3 C26 -78.0(4)
O1 V O3 C26 56.6(4)
O2 V O3 C26 -158.2(3)
N4 V O3 C26 -10.8(3)
N2 V O3 C26 119.6(3)
O3 V O4 C30 116.2(3)
O1 V O4 C30 -34.5(3)
O2 V O4 C30 -161.9(3)
N4 V O4 C30 52.7(3)
N2 V O4 C30 -93.5(4)
C7 N1 N2 C8 169.8(4)
C7 N1 N2 V -5.0(4)
O3 V N2 C8 52.8(4)
O4 V N2 C8 -103.8(4)
O1 V N2 C8 -166.5(4)
O2 V N2 C8 -34.8(4)
N4 V N2 C8 120.2(4)
O3 V N2 N1 -133.0(3)
O4 V N2 N1 70.4(4)
O1 V N2 N1 7.6(3)
O2 V N2 N1 139.3(3)
N4 V N2 N1 -65.6(3)
C26 N3 N4 C27 171.5(4)
C26 N3 N4 V -5.2(5)
O3 V N4 C27 -167.6(4)
O4 V N4 C27 -35.7(4)
O1 V N4 C27 51.7(4)
O2 V N4 C27 -104.7(4)
N2 V N4 C27 119.1(4)
O3 V N4 N3 8.7(3)
O4 V N4 N3 140.6(3)
O1 V N4 N3 -132.0(3)
O2 V N4 N3 71.7(4)
N2 V N4 N3 -64.6(4)
C6 C1 C2 C3 -0.8(11)
C1 C2 C3 C4 0.8(12)
C2 C3 C4 C5 -1.2(12)
C3 C4 C5 C6 1.5(10)
C2 C1 C6 C5 1.1(9)
C2 C1 C6 C7 179.9(5)
C4 C5 C6 C1 -1.4(8)
C4 C5 C6 C7 179.7(5)
V O1 C7 N1 9.7(6)
V O1 C7 C6 -172.4(3)
N2 N1 C7 O1 -2.4(6)
N2 N1 C7 C6 179.7(4)
C1 C6 C7 O1 -172.2(5)
C5 C6 C7 O1 6.6(7)
C1 C6 C7 N1 5.7(7)
C5 C6 C7 N1 -175.5(5)
N1 N2 C8 C10 -173.2(4)
V N2 C8 C10 1.1(6)
N1 N2 C8 C9 -2.2(6)
V N2 C8 C9 172.0(3)
N2 C8 C10 C11 31.8(6)
C9 C8 C10 C11 -139.0(5)
N2 C8 C10 C19 -154.9(4)
C9 C8 C10 C19 34.3(7)
V O2 C11 C10 -38.9(6)
V O2 C11 C12 143.6(3)
C19 C10 C11 O2 172.4(4)
C8 C10 C11 O2 -14.1(7)
C19 C10 C11 C12 -10.2(6)
C8 C10 C11 C12 163.3(4)
O2 C11 C12 C13 -178.2(4)
C10 C11 C12 C13 4.1(7)
C11 C12 C13 C14 3.3(7)
C12 C13 C14 C15 173.9(5)
C12 C13 C14 C19 -4.3(8)
C13 C14 C15 C16 -175.7(6)
C19 C14 C15 C16 2.5(9)
C14 C15 C16 C17 1.3(11)
C15 C16 C17 C18 -2.0(11)
C16 C17 C18 C19 -1.1(10)
C17 C18 C19 C14 4.8(8)
C17 C18 C19 C10 179.3(5)
C15 C14 C19 C18 -5.4(8)
C13 C14 C19 C18 172.8(5)
C15 C14 C19 C10 179.8(5)
C13 C14 C19 C10 -2.0(7)
C11 C10 C19 C18 -165.3(5)
C8 C10 C19 C18 21.4(7)
C11 C10 C19 C14 9.1(7)
C8 C10 C19 C14 -164.1(5)
C25 C20 C21 C22 -0.6(9)
C20 C21 C22 C23 0.2(11)
C21 C22 C23 C24 0.0(10)
C22 C23 C24 C25 0.2(9)
C23 C24 C25 C20 -0.6(9)
C23 C24 C25 C26 176.2(5)
C21 C20 C25 C24 0.8(8)
C21 C20 C25 C26 -176.0(5)
N4 N3 C26 O3 -3.8(6)
N4 N3 C26 C25 175.5(4)
V O3 C26 N3 12.3(6)
V O3 C26 C25 -167.0(3)
C24 C25 C26 N3 -176.6(5)
C20 C25 C26 N3 0.2(7)
C24 C25 C26 O3 2.8(7)
C20 C25 C26 O3 179.5(4)
N3 N4 C27 C29 -174.5(4)
V N4 C27 C29 1.9(7)
N3 N4 C27 C28 -1.6(6)
V N4 C27 C28 174.7(3)
N4 C27 C29 C30 31.3(7)
C28 C27 C29 C30 -141.3(5)
N4 C27 C29 C38 -152.6(5)
C28 C27 C29 C38 34.8(7)
V O4 C30 C29 -39.8(6)
V O4 C30 C31 141.7(4)
C27 C29 C30 O4 -13.7(7)
C38 C29 C30 O4 170.1(4)
C27 C29 C30 C31 164.8(5)
C38 C29 C30 C31 -11.5(7)
O4 C30 C31 C32 -175.6(5)
C29 C30 C31 C32 5.8(8)
C30 C31 C32 C33 2.8(9)
C31 C32 C33 C34 171.1(6)
C31 C32 C33 C38 -5.3(9)
C32 C33 C34 C35 -174.2(7)
C38 C33 C34 C35 2.1(10)
C33 C34 C35 C36 1.6(11)
C34 C35 C36 C37 -3.0(12)
C35 C36 C37 C38 0.5(10)
C36 C37 C38 C33 3.3(8)
C36 C37 C38 C29 175.7(5)
C32 C33 C38 C37 171.9(5)
C34 C33 C38 C37 -4.5(8)
C32 C33 C38 C29 -0.7(8)
C34 C33 C38 C29 -177.1(5)
C30 C29 C38 C37 -163.3(5)
C27 C29 C38 C37 20.6(8)
C30 C29 C38 C33 8.9(7)
C27 C29 C38 C33 -167.2(5)
